data_1509562
loop_
_publ_author_name
'Worner, H.W.'

_publ_section_title
;
 The structure of the titanium-silver alloys in the range 0-30 at% silver
;
_journal_name_full 'Journal of the Institute of Metals'
_journal_page_first 222
_journal_page_last 226
_journal_volume 82
_journal_year 1954
_chemical_formula_sum 'Ag Ti3'
_space_group_IT_number 123
_symmetry_space_group_name_Hall '-P 4 2'
_symmetry_space_group_name_H-M 'P 4/m m m'
_cell_angle_alpha 90
_cell_angle_beta 90
_cell_angle_gamma 90
_cell_formula_units_Z 1
_cell_length_a 4.187
_cell_length_b 4.187
_cell_length_c 3.95
_cell_volume 69.247
_citation_journal_id_ASTM JIMEAP
_cod_data_source_file silver1-2_559.cif
_cod_data_source_block Ag1Ti3
_cod_original_cell_volume 69.24732
_cod_original_formula_sum 'Ag1 Ti3'
_cod_database_code 1509562

loop_
_symmetry_equiv_pos_as_xyz
x,y,z
-y,x,z
-x,-y,z
y,-x,z
x,-y,-z
y,x,-z
-x,y,-z
-y,-x,-z
-x,-y,-z
y,-x,-z
x,y,-z
-y,x,-z
-x,y,z
-y,-x,z
x,-y,z
y,x,z

loop_
_atom_site_label
_atom_site_type_symbol
_atom_site_fract_x
_atom_site_fract_y
_atom_site_fract_z
_atom_site_occupancy
_atom_site_U_iso_or_equiv
Ti2 Ti 0 0.5 0.5 1 0.0
Ag1 Ag 0 0 0 1 0.0
Ti1 Ti 0.5 0.5 0 1 0.0
